data_4346556
loop_
_publ_author_name
'Finger, Lars H.'
'Scheibe, Benjamin'
'Sundermeyer, J\"org'

_publ_section_title
;
 Synthesis of organic (trimethylsilyl)chalcogenolate salts Cat[TMS-E] (E =
 S, Se, Te): the methylcarbonate anion as a desilylating agent.
;
_journal_issue 19
_journal_name_full 'Inorganic chemistry'
_journal_page_first 9568
_journal_page_last 9575
_journal_paper_doi 10.1021/acs.inorgchem.5b01665
_journal_volume 54
_journal_year 2015
_chemical_formula_moiety 'Te12, 4(C6 H14 N)'
_chemical_formula_sum 'C24 H56 N4 Te12'
_chemical_formula_weight 1931.92
_chemical_name_common '[DMPyr]4Te12'
_chemical_name_systematic
;
Tetra(dimethylpyrrolidinium)-dodecatelluride
;
_space_group_crystal_system monoclinic
_space_group_IT_number 14
_space_group_name_Hall '-P 2yn'
_space_group_name_H-M_alt 'P 1 21/n 1'
_atom_sites_solution_hydrogens geom
_atom_sites_solution_primary direct
_atom_sites_solution_secondary difmap
_audit_creation_method SHELXL-2014/7
_cell_angle_alpha 90
_cell_angle_beta 107.817(2)
_cell_angle_gamma 90
_cell_formula_units_Z 2
_cell_length_a 9.5497(7)
_cell_length_b 18.7183(14)
_cell_length_c 13.2276(10)
_cell_measurement_reflns_used 9963
_cell_measurement_temperature 100(2)
_cell_measurement_theta_max 25.3405
_cell_measurement_theta_min 2.5693
_cell_volume 2251.1(3)
_computing_cell_refinement
;
Bruker: SAINT V8.34B, Bruker AXS Inc., 
Madison, Wisconsin, USA, 2012.
;
_computing_data_collection
;
Bruker: Bruker Instrument Service v3.0.26, Bruker AXS Inc., 
Madison, Wisconsin, USA, 2012.
;
_computing_data_reduction
;
Bruker: SAINT V8.34B, Bruker AXS Inc., 
Madison, Wisconsin, USA, 2012.
;
_computing_molecular_graphics
;
Mercury (C. F. Macrae, P. R. Edgington, P. McCabe, E. Pidcock,
 G. P. Shields, R. Taylor, M. Towler, 
J. van de Streek, J. Appl. Cryst. 2006,  39, 453-457.)
Ortep-3 for Windows (L.J. Farrugia, J. Appl. Cryst. 2012, 45, 849-854)
DIAMOND 4 (H. Putz, K. Brandenburg, Crystal Impact GbR, Kreuzherrenstr. 
102, 53227 Bonn, Germany)
;
_computing_publication_material
;
WinGX 2014.1 (L.J. Farrugia, J. Appl. Cryst. 2012, 45, 849-854)
enCIFer (F. H. Allen, O. Johnson, G. P. Shields, B. R. Smith, M. 
Towler, J. Appl. Cryst. 2004, 37, 335-338.)
;
_computing_structure_refinement
;
SHELXL-2014/7 (G. M. Sheldrick, Acta Cryst. A 2008, 64, 112-122)
;
_computing_structure_solution
;
SHELXS-2013 (G. M. Sheldrick, Acta Cryst. A 2008, 64, 112-122)
;
_diffrn_ambient_temperature 100(2)
_diffrn_detector_area_resol_mean 10.4167
_diffrn_measured_fraction_theta_full 0.998
_diffrn_measured_fraction_theta_max 0.994
_diffrn_measurement_device_type 'D8 Quest (Bruker AXS Inc.)'
_diffrn_measurement_method 'rotation method'
_diffrn_radiation_type MoK\a
_diffrn_radiation_wavelength 0.71073
_diffrn_reflns_av_R_equivalents 0.0385
_diffrn_reflns_av_unetI/netI 0.0210
_diffrn_reflns_Laue_measured_fraction_full 0.998
_diffrn_reflns_Laue_measured_fraction_max 0.994
_diffrn_reflns_limit_h_max 11
_diffrn_reflns_limit_h_min -11
_diffrn_reflns_limit_k_max 22
_diffrn_reflns_limit_k_min -22
_diffrn_reflns_limit_l_max 14
_diffrn_reflns_limit_l_min -15
_diffrn_reflns_number 35122
_diffrn_reflns_point_group_measured_fraction_full 0.998
_diffrn_reflns_point_group_measured_fraction_max 0.994
_diffrn_reflns_theta_full 25.000
_diffrn_reflns_theta_max 25.340
_diffrn_reflns_theta_min 2.176
_diffrn_source 'I\mS Microfocus Source'
_exptl_absorpt_coefficient_mu 7.668
_exptl_absorpt_correction_T_max 0.7452
_exptl_absorpt_correction_T_min 0.5263
_exptl_absorpt_correction_type multi-scan
_exptl_absorpt_process_details 'SADABS V2014/5 (Bruker AXS Inc.)'
_exptl_crystal_colour 'dark violet'
_exptl_crystal_density_diffrn 2.850
_exptl_crystal_density_method 'not measured'
_exptl_crystal_description plate
_exptl_crystal_F_000 1704
_exptl_crystal_size_max 0.280
_exptl_crystal_size_mid 0.130
_exptl_crystal_size_min 0.030
_refine_diff_density_max 1.495
_refine_diff_density_min -0.867
_refine_diff_density_rms 0.177
_refine_ls_extinction_method none
_refine_ls_goodness_of_fit_ref 1.291
_refine_ls_hydrogen_treatment constr
_refine_ls_matrix_type full
_refine_ls_number_parameters 185
_refine_ls_number_reflns 4100
_refine_ls_number_restraints 0
_refine_ls_restrained_S_all 1.291
_refine_ls_R_factor_all 0.0300
_refine_ls_R_factor_gt 0.0280
_refine_ls_shift/su_max 0.001
_refine_ls_shift/su_mean 0.000
_refine_ls_structure_factor_coef Fsqd
_refine_ls_weighting_details 'w=1/[\s^2^(Fo^2^)+(0.0101P)^2^+18.7187P] where P=(Fo^2^+2Fc^2^)/3'
_refine_ls_weighting_scheme calc
_refine_ls_wR_factor_gt 0.0624
_refine_ls_wR_factor_ref 0.0630
_reflns_Friedel_coverage 0.000
_reflns_number_gt 3923
_reflns_number_total 4100
_reflns_threshold_expression 'I > 2\s(I)'
_cod_data_source_file ic5b01665_si_001.cif
_cod_data_source_block jg32
_cod_original_sg_symbol_H-M 'P 21/n'
_cod_database_code 4346556
_audit_contact_author 'Joerg Sundermeyer'
_shelx_shelxl_version_number 2014/7
_shelx_space_group_comment
; 
The symmetry employed for this shelxl refinement is uniquely defined 
by the following loop, which should always be used as a source of 
symmetry information in preference to the above space-group names. 
They are only intended as comments. 
;
_shelx_estimated_absorpt_t_min 0.223
_shelx_estimated_absorpt_t_max 0.803
_exptl_absorpt_special_details
;
Bruker: SADABS v2012/1, Bruker AXS Inc., 
Madison, Wisconsin, USA, 2012.
;

loop_
_space_group_symop_operation_xyz
'x, y, z'
'-x+1/2, y+1/2, -z+1/2'
'-x, -y, -z'
'x-1/2, -y-1/2, z-1/2'

loop_
_atom_site_label
_atom_site_type_symbol
_atom_site_fract_x
_atom_site_fract_y
_atom_site_fract_z
_atom_site_U_iso_or_equiv
_atom_site_adp_type
_atom_site_occupancy
_atom_site_site_symmetry_order
_atom_site_calc_flag
_atom_site_refinement_flags_posn
_atom_site_refinement_flags_adp
N2 N 0.6190(6) 0.2115(3) 0.1527(4) 0.0194(11) Uani 1 1 d . .
N1 N 0.6138(6) 0.1074(3) 0.6608(4) 0.0226(12) Uani 1 1 d . .
C7 C 0.5906(7) 0.1362(3) 0.1803(5) 0.0203(13) Uani 1 1 d . .
H7A H 0.6504 0.1020 0.1539 0.024 Uiso 1 1 calc R U
H7B H 0.4854 0.1237 0.1493 0.024 Uiso 1 1 calc R U
C8 C 0.6351(8) 0.1352(4) 0.3003(5) 0.0263(15) Uani 1 1 d . .
H8A H 0.6702 0.0872 0.3281 0.032 Uiso 1 1 calc R U
H8B H 0.5513 0.1487 0.3256 0.032 Uiso 1 1 calc R U
C4 C 0.7384(7) 0.1188(4) 0.7612(6) 0.0271(15) Uani 1 1 d . .
H4A H 0.8303 0.0970 0.7558 0.033 Uiso 1 1 calc R U
H4B H 0.7554 0.1704 0.7767 0.033 Uiso 1 1 calc R U
C10 C 0.7650(7) 0.2280(4) 0.2356(6) 0.0246(15) Uani 1 1 d . .
H10A H 0.8478 0.2098 0.2126 0.029 Uiso 1 1 calc R U
H10B H 0.7773 0.2801 0.2475 0.029 Uiso 1 1 calc R U
C2 C 0.5926(8) 0.0202(4) 0.7885(5) 0.0245(14) Uani 1 1 d . .
H2A H 0.4967 0.0204 0.8028 0.029 Uiso 1 1 calc R U
H2B H 0.6422 -0.0260 0.8128 0.029 Uiso 1 1 calc R U
C11 C 0.5023(7) 0.2609(4) 0.1648(6) 0.0237(14) Uani 1 1 d . .
H11A H 0.5220 0.3094 0.1447 0.036 Uiso 1 1 calc R U
H11B H 0.5022 0.2607 0.2388 0.036 Uiso 1 1 calc R U
H11C H 0.4062 0.2450 0.1187 0.036 Uiso 1 1 calc R U
C9 C 0.7596(7) 0.1904(4) 0.3355(6) 0.0266(15) Uani 1 1 d . .
H9A H 0.7391 0.2250 0.3858 0.032 Uiso 1 1 calc R U
H9B H 0.8545 0.1665 0.3707 0.032 Uiso 1 1 calc R U
C12 C 0.6278(8) 0.2172(4) 0.0426(6) 0.0287(16) Uani 1 1 d . .
H12A H 0.5333 0.2033 -0.0080 0.043 Uiso 1 1 calc R U
H12B H 0.7052 0.1854 0.0345 0.043 Uiso 1 1 calc R U
H12C H 0.6507 0.2666 0.0287 0.043 Uiso 1 1 calc R U
C3 C 0.6883(8) 0.0824(4) 0.8453(6) 0.0320(17) Uani 1 1 d . .
H3A H 0.6307 0.1156 0.8753 0.038 Uiso 1 1 calc R U
H3B H 0.7735 0.0648 0.9035 0.038 Uiso 1 1 calc R U
C1 C 0.5709(8) 0.0313(3) 0.6696(6) 0.0259(15) Uani 1 1 d . .
H1A H 0.6344 -0.0015 0.6444 0.031 Uiso 1 1 calc R U
H1B H 0.4671 0.0231 0.6273 0.031 Uiso 1 1 calc R U
C5 C 0.4892(8) 0.1555(4) 0.6594(7) 0.0327(18) Uani 1 1 d . .
H5A H 0.4040 0.1438 0.5983 0.049 Uiso 1 1 calc R U
H5B H 0.5181 0.2052 0.6538 0.049 Uiso 1 1 calc R U
H5C H 0.4634 0.1493 0.7251 0.049 Uiso 1 1 calc R U
C6 C 0.6590(11) 0.1196(4) 0.5634(6) 0.043(2) Uani 1 1 d . .
H6A H 0.7466 0.0910 0.5676 0.065 Uiso 1 1 calc R U
H6B H 0.6814 0.1703 0.5583 0.065 Uiso 1 1 calc R U
H6C H 0.5787 0.1055 0.5004 0.065 Uiso 1 1 calc R U
Te5 Te 1.27325(4) 0.08031(2) -0.08852(3) 0.01863(10) Uani 1 1 d . .
Te6 Te 1.09366(4) 0.02322(2) -0.28513(3) 0.01589(10) Uani 1 1 d . .
Te3 Te 0.99130(4) 0.06531(2) 0.12681(3) 0.01440(9) Uani 1 1 d . .
Te2 Te 1.18240(4) 0.14539(2) 0.29285(3) 0.01544(10) Uani 1 1 d . .
Te1 Te 1.13313(5) 0.07353(2) 0.46085(3) 0.01848(10) Uani 1 1 d . .
Te4 Te 1.09858(5) 0.16516(2) -0.00882(3) 0.01711(10) Uani 1 1 d . .

loop_
_atom_site_aniso_label
_atom_site_aniso_U_11
_atom_site_aniso_U_22
_atom_site_aniso_U_33
_atom_site_aniso_U_23
_atom_site_aniso_U_13
_atom_site_aniso_U_12
N2 0.019(3) 0.014(3) 0.026(3) -0.003(2) 0.007(2) -0.001(2)
N1 0.028(3) 0.013(3) 0.022(3) -0.002(2) 0.002(2) 0.003(2)
C7 0.020(3) 0.022(3) 0.018(3) -0.003(3) 0.004(3) -0.002(3)
C8 0.024(3) 0.033(4) 0.022(3) 0.003(3) 0.008(3) 0.007(3)
C4 0.016(3) 0.026(4) 0.035(4) -0.006(3) 0.001(3) 0.003(3)
C10 0.020(3) 0.022(3) 0.033(4) -0.012(3) 0.009(3) -0.004(3)
C2 0.025(3) 0.023(3) 0.028(4) 0.002(3) 0.011(3) 0.004(3)
C11 0.019(3) 0.022(3) 0.030(4) -0.004(3) 0.007(3) 0.004(3)
C9 0.020(3) 0.031(4) 0.025(4) -0.011(3) 0.001(3) 0.010(3)
C12 0.039(4) 0.021(3) 0.027(4) -0.001(3) 0.012(3) 0.001(3)
C3 0.034(4) 0.036(4) 0.023(4) -0.006(3) 0.005(3) 0.003(3)
C1 0.037(4) 0.013(3) 0.025(4) 0.000(3) 0.005(3) 0.004(3)
C5 0.021(4) 0.015(3) 0.053(5) -0.004(3) -0.003(3) 0.006(3)
C6 0.088(7) 0.016(3) 0.030(4) 0.008(3) 0.025(4) 0.007(4)
Te5 0.0191(2) 0.0202(2) 0.0173(2) -0.00171(16) 0.00654(16) -0.00402(16)
Te6 0.0215(2) 0.01396(19) 0.0151(2) 0.00186(15) 0.00990(16) 0.00076(15)
Te3 0.0173(2) 0.01409(19) 0.01220(19) 0.00054(15) 0.00511(15) -0.00051(15)
Te2 0.0172(2) 0.01340(19) 0.01534(19) 0.00003(15) 0.00441(16) -0.00045(15)
Te1 0.0220(2) 0.0194(2) 0.0133(2) 0.00020(16) 0.00429(16) 0.00022(16)
Te4 0.0243(2) 0.01340(19) 0.0148(2) -0.00007(15) 0.00770(17) -0.00436(16)

loop_
_atom_type_symbol
_atom_type_description
_atom_type_scat_dispersion_real
_atom_type_scat_dispersion_imag
_atom_type_scat_source
C C 0.0033 0.0016 'International Tables Vol C Tables 4.2.6.8 and 6.1.1.4'
H H 0.0000 0.0000 'International Tables Vol C Tables 4.2.6.8 and 6.1.1.4'
N N 0.0061 0.0033 'International Tables Vol C Tables 4.2.6.8 and 6.1.1.4'
Te Te -0.5308 1.6751 'International Tables Vol C Tables 4.2.6.8 and 6.1.1.4'

loop_
_geom_angle_atom_site_label_1
_geom_angle_atom_site_label_2
_geom_angle_atom_site_label_3
_geom_angle
_geom_angle_site_symmetry_1
_geom_angle_site_symmetry_3
C12 N2 C11 109.1(5) . .
C12 N2 C7 111.9(5) . .
C11 N2 C7 111.1(5) . .
C12 N2 C10 112.2(5) . .
C11 N2 C10 110.4(5) . .
C7 N2 C10 102.1(5) . .
C5 N1 C1 109.9(6) . .
C5 N1 C6 109.7(6) . .
C1 N1 C6 111.7(5) . .
C5 N1 C4 109.8(5) . .
C1 N1 C4 103.2(5) . .
C6 N1 C4 112.3(6) . .
N2 C7 C8 104.6(5) . .
N2 C7 H7A 110.8 . .
C8 C7 H7A 110.8 . .
N2 C7 H7B 110.8 . .
C8 C7 H7B 110.8 . .
H7A C7 H7B 108.9 . .
C7 C8 C9 104.6(6) . .
C7 C8 H8A 110.8 . .
C9 C8 H8A 110.8 . .
C7 C8 H8B 110.8 . .
C9 C8 H8B 110.8 . .
H8A C8 H8B 108.9 . .
C3 C4 N1 104.1(6) . .
C3 C4 H4A 110.9 . .
N1 C4 H4A 110.9 . .
C3 C4 H4B 110.9 . .
N1 C4 H4B 110.9 . .
H4A C4 H4B 108.9 . .
C9 C10 N2 105.5(5) . .
C9 C10 H10A 110.6 . .
N2 C10 H10A 110.6 . .
C9 C10 H10B 110.6 . .
N2 C10 H10B 110.6 . .
H10A C10 H10B 108.8 . .
C3 C2 C1 105.8(6) . .
C3 C2 H2A 110.6 . .
C1 C2 H2A 110.6 . .
C3 C2 H2B 110.6 . .
C1 C2 H2B 110.6 . .
H2A C2 H2B 108.7 . .
N2 C11 H11A 109.5 . .
N2 C11 H11B 109.5 . .
H11A C11 H11B 109.5 . .
N2 C11 H11C 109.5 . .
H11A C11 H11C 109.5 . .
H11B C11 H11C 109.5 . .
C10 C9 C8 106.1(5) . .
C10 C9 H9A 110.5 . .
C8 C9 H9A 110.5 . .
C10 C9 H9B 110.5 . .
C8 C9 H9B 110.5 . .
H9A C9 H9B 108.7 . .
N2 C12 H12A 109.5 . .
N2 C12 H12B 109.5 . .
H12A C12 H12B 109.5 . .
N2 C12 H12C 109.5 . .
H12A C12 H12C 109.5 . .
H12B C12 H12C 109.5 . .
C4 C3 C2 105.0(6) . .
C4 C3 H3A 110.7 . .
C2 C3 H3A 110.7 . .
C4 C3 H3B 110.7 . .
C2 C3 H3B 110.7 . .
H3A C3 H3B 108.8 . .
N1 C1 C2 104.7(5) . .
N1 C1 H1A 110.8 . .
C2 C1 H1A 110.8 . .
N1 C1 H1B 110.8 . .
C2 C1 H1B 110.8 . .
H1A C1 H1B 108.9 . .
N1 C5 H5A 109.5 . .
N1 C5 H5B 109.5 . .
H5A C5 H5B 109.5 . .
N1 C5 H5C 109.5 . .
H5A C5 H5C 109.5 . .
H5B C5 H5C 109.5 . .
N1 C6 H6A 109.5 . .
N1 C6 H6B 109.5 . .
H6A C6 H6B 109.5 . .
N1 C6 H6C 109.5 . .
H6A C6 H6C 109.5 . .
H6B C6 H6C 109.5 . .
Te4 Te5 Te6 107.556(18) . .
Te5 Te6 Te3 77.513(16) . 3_755
Te5 Te6 Te1 163.224(18) . 3_755
Te3 Te6 Te1 85.779(15) 3_755 3_755
Te2 Te3 Te6 89.927(16) . 3_755
Te2 Te3 Te4 82.862(16) . .
Te6 Te3 Te4 172.762(18) 3_755 .
Te1 Te2 Te3 97.990(17) . .
Te2 Te1 Te6 86.293(16) . 3_755
Te5 Te4 Te3 103.306(18) . .

loop_
_geom_bond_atom_site_label_1
_geom_bond_atom_site_label_2
_geom_bond_distance
_geom_bond_site_symmetry_2
N2 C12 1.489(9) .
N2 C11 1.493(8) .
N2 C7 1.502(8) .
N2 C10 1.518(8) .
N1 C5 1.488(8) .
N1 C1 1.495(8) .
N1 C6 1.497(10) .
N1 C4 1.503(9) .
C7 C8 1.512(9) .
C7 H7A 0.9900 .
C7 H7B 0.9900 .
C8 C9 1.537(10) .
C8 H8A 0.9900 .
C8 H8B 0.9900 .
C4 C3 1.502(11) .
C4 H4A 0.9900 .
C4 H4B 0.9900 .
C10 C9 1.512(10) .
C10 H10A 0.9900 .
C10 H10B 0.9900 .
C2 C3 1.528(10) .
C2 C1 1.537(10) .
C2 H2A 0.9900 .
C2 H2B 0.9900 .
C11 H11A 0.9800 .
C11 H11B 0.9800 .
C11 H11C 0.9800 .
C9 H9A 0.9900 .
C9 H9B 0.9900 .
C12 H12A 0.9800 .
C12 H12B 0.9800 .
C12 H12C 0.9800 .
C3 H3A 0.9900 .
C3 H3B 0.9900 .
C1 H1A 0.9900 .
C1 H1B 0.9900 .
C5 H5A 0.9800 .
C5 H5B 0.9800 .
C5 H5C 0.9800 .
C6 H6A 0.9800 .
C6 H6B 0.9800 .
C6 H6C 0.9800 .
Te5 Te4 2.7373(6) .
Te5 Te6 2.8491(6) .
Te6 Te3 2.9715(6) 3_755
Te6 Te1 3.2082(6) 3_755
Te3 Te2 2.8193(6) .
Te3 Te6 2.9716(6) 3_755
Te3 Te4 2.9810(6) .
Te2 Te1 2.7585(6) .
Te1 Te6 3.2082(6) 3_755

loop_
_geom_torsion_atom_site_label_1
_geom_torsion_atom_site_label_2
_geom_torsion_atom_site_label_3
_geom_torsion_atom_site_label_4
_geom_torsion
C12 N2 C7 C8 161.6(5)
C11 N2 C7 C8 -76.1(6)
C10 N2 C7 C8 41.5(6)
N2 C7 C8 C9 -31.0(6)
C5 N1 C4 C3 75.2(7)
C1 N1 C4 C3 -42.0(7)
C6 N1 C4 C3 -162.5(6)
C12 N2 C10 C9 -156.0(5)
C11 N2 C10 C9 82.1(6)
C7 N2 C10 C9 -36.1(6)
N2 C10 C9 C8 17.2(7)
C7 C8 C9 C10 8.3(7)
N1 C4 C3 C2 31.5(7)
C1 C2 C3 C4 -9.4(7)
C5 N1 C1 C2 -81.5(7)
C6 N1 C1 C2 156.5(6)
C4 N1 C1 C2 35.6(7)
C3 C2 C1 N1 -16.2(7)
